data_2202591
loop_
_publ_author_name
'Ali, Hapipah'
'Omar, Sh Rohaiza. S.'
'Yusof, M. Sukeri. M.'
'Yamin, Bohari. M.'

_publ_section_title
;(Dimethyl
 sulfoxide-\k<i>S</i>)bis[2'-(3-methylthiophen-2-ylmethylene)furan-2-carbohydrazido]zinc(II)
;
_journal_issue 12
_journal_name_full 'Acta Crystallographica Section E'
_journal_page_first m1118
_journal_page_last m1120
_journal_paper_doi 10.1107/S1600536803025194
_journal_volume 59
_journal_year 2003
_chemical_formula_iupac '[Zn (C12 H10 N2 O2 S)2 (C2 H6 O S)]'
_chemical_formula_moiety 'C24 H24 N4 O5 S3 Zn'
_chemical_formula_sum 'C24 H24 N4 O5 S3 Zn'
_chemical_formula_weight 610.02
_chemical_name_systematic
;
(Dimethyl sulfoxide-\kS)bis[2'-(3-methylthiophen-2-ylmethylene)furan-
2-carbohydrazido]zinc(II)
;
_space_group_IT_number 2
_symmetry_cell_setting triclinic
_symmetry_space_group_name_Hall '-P 1'
_symmetry_space_group_name_H-M 'P -1'
_atom_sites_solution_hydrogens geom
_atom_sites_solution_primary direct
_atom_sites_solution_secondary difmap
_audit_creation_method SHELXL-97
_cell_angle_alpha 93.067(4)
_cell_angle_beta 98.772(4)
_cell_angle_gamma 105.796(4)
_cell_formula_units_Z 2
_cell_length_a 10.4060(19)
_cell_length_b 10.640(2)
_cell_length_c 13.152(2)
_cell_measurement_reflns_used 5500
_cell_measurement_temperature 293(2)
_cell_measurement_theta_max 26.0
_cell_measurement_theta_min 1.5
_cell_volume 1377.9(4)
_computing_cell_refinement 'SAINT (Siemens, 1996)'
_computing_data_collection 'SMART (Siemens, 1996)'
_computing_data_reduction SAINT
_computing_molecular_graphics 'SHELXTL (Sheldrick, 1997b)'
_computing_publication_material
;
SHELXTL, PARST (Nardelli, 1995) and PLATON (Spek, 2003)
;
_computing_structure_refinement 'SHELXL97 (Sheldrick, 1997a)'
_computing_structure_solution 'SHELXS97 (Sheldrick, 1997a)'
_diffrn_ambient_temperature 293(2)
_diffrn_detector_area_resol_mean 83.66
_diffrn_measured_fraction_theta_full 0.98
_diffrn_measured_fraction_theta_max 0.98
_diffrn_measurement_device_type
;
Bruker SMART APEX CCD area-detector
;
_diffrn_measurement_method \w
_diffrn_radiation_monochromator graphite
_diffrn_radiation_source 'fine-focus sealed tube'
_diffrn_radiation_type MoK\a
_diffrn_radiation_wavelength 0.71073
_diffrn_reflns_av_R_equivalents 0.0259
_diffrn_reflns_av_sigmaI/netI 0.0488
_diffrn_reflns_limit_h_max 9
_diffrn_reflns_limit_h_min -12
_diffrn_reflns_limit_k_max 13
_diffrn_reflns_limit_k_min -13
_diffrn_reflns_limit_l_max 16
_diffrn_reflns_limit_l_min -16
_diffrn_reflns_number 10224
_diffrn_reflns_theta_full 26.0
_diffrn_reflns_theta_max 26.0
_diffrn_reflns_theta_min 1.5
_diffrn_standards_decay_% 0
_diffrn_standards_interval_count 0
_diffrn_standards_interval_time 0
_diffrn_standards_number 0
_exptl_absorpt_coefficient_mu 1.159
_exptl_absorpt_correction_T_max 0.892
_exptl_absorpt_correction_T_min 0.693
_exptl_absorpt_correction_type multi-scan
_exptl_absorpt_process_details '(SADABS; Sheldrick, 1996)'
_exptl_crystal_colour yellow
_exptl_crystal_density_diffrn 1.470
_exptl_crystal_density_method 'not measured'
_exptl_crystal_description block
_exptl_crystal_F_000 628
_exptl_crystal_size_max 0.34
_exptl_crystal_size_mid 0.28
_exptl_crystal_size_min 0.10
_refine_diff_density_max 0.56
_refine_diff_density_min -0.34
_refine_ls_extinction_method none
_refine_ls_goodness_of_fit_ref 1.04
_refine_ls_hydrogen_treatment constr
_refine_ls_matrix_type full
_refine_ls_number_parameters 344
_refine_ls_number_reflns 5322
_refine_ls_number_restraints 0
_refine_ls_restrained_S_all 1.04
_refine_ls_R_factor_all 0.065
_refine_ls_R_factor_gt 0.052
_refine_ls_shift/su_max 0.000
_refine_ls_shift/su_mean 0.000
_refine_ls_structure_factor_coef Fsqd
_refine_ls_weighting_details 'calc w = 1/[\s^2^(Fo^2^)+(0.0898P)^2^] where P = (Fo^2^+2Fc^2^)/3'
_refine_ls_weighting_scheme calc
_refine_ls_wR_factor_gt 0.142
_refine_ls_wR_factor_ref 0.149
_reflns_number_gt 4164
_reflns_number_total 5322
_reflns_threshold_expression I>2\s(I)
_cod_data_source_file cv6242.cif
_cod_data_source_block I
_cod_depositor_comments
;
The following automatic conversions were performed:
'_symmetry_cell_setting' value 'Triclinic' changed to 'triclinic'
according to '/home/saulius/struct/CIF-dictionaries/cif_core.dic'
dictionary named 'cif_core.dic' version 2.4.1 from 2010-06-29.

Automatic conversion script
Id: cif_fix_enum 1527 2010-12-29 10:47:43Z saulius 

The following automatic conversions were performed:

'_symmetry_cell_setting' value 'Triclinic' changed to 'triclinic'
according to /home/saulius/struct/CIF-dictionaries/cif_core.dic
dictionary named 'cif_core.dic' version 2.4.1 from 2010-06-29.

Automatic conversion script
Id: cif_fix_values 1715 2011-07-08 13:25:40Z adriana 
;
_cod_database_code 2202591
_cod_database_fobs_code 2202591

loop_
_symmetry_equiv_pos_as_xyz
'x, y, z'
'-x, -y, -z'

loop_
_atom_site_label
_atom_site_fract_x
_atom_site_fract_y
_atom_site_fract_z
_atom_site_U_iso_or_equiv
_atom_site_adp_type
_atom_site_calc_flag
_atom_site_refinement_flags
_atom_site_occupancy
_atom_site_disorder_assembly
_atom_site_disorder_group
_atom_site_type_symbol
Zn1 0.21612(4) 0.31041(3) 0.17871(3) 0.04759(16) Uani d . 1 A . Zn
S1 0.57587(11) 0.73894(9) 0.36371(7) 0.0614(3) Uani d . 1 A . S
S2 -0.24350(11) 0.07357(10) 0.29388(10) 0.0748(3) Uani d . 1 . . S
S3A 0.30698(15) 0.28592(14) -0.03581(10) 0.0804(6) Uani d P 0.923(4) A 1 S
S3B 0.254(2) 0.185(2) -0.026(3) 0.121(11) Uani d P 0.077(4) A 2 S
O1 0.1665(2) 0.4641(2) 0.11215(19) 0.0581(6) Uani d . 1 A . O
O2 0.3145(3) 0.8089(2) 0.1509(2) 0.0611(7) Uani d . 1 . . O
O3 0.2424(4) 0.2207(3) 0.0494(2) 0.0775(9) Uani d . 1 . . O
O4 0.2546(2) 0.1625(2) 0.25925(19) 0.0545(6) Uani d . 1 . . O
O5 0.2640(3) -0.0574(3) 0.3475(3) 0.0886(10) Uani d . 1 A . O
N1 0.3594(3) 0.5867(2) 0.2225(2) 0.0485(7) Uani d . 1 A . N
N2 0.3690(3) 0.4667(3) 0.2509(2) 0.0476(7) Uani d . 1 . . N
N3 0.0278(3) 0.1196(3) 0.2715(2) 0.0512(7) Uani d . 1 . . N
N4 0.0368(3) 0.2328(3) 0.2247(2) 0.0481(7) Uani d . 1 A . N
C1 0.1199(4) 0.7072(4) 0.0504(3) 0.0611(10) Uani d . 1 . . C
H1B 0.0448 0.6418 0.0157 0.073 Uiso calc R 1 . . H
C2 0.1455(5) 0.8436(4) 0.0447(3) 0.0717(11) Uani d . 1 . . C
H2A 0.0907 0.8858 0.0056 0.086 Uiso calc R 1 . . H
C3 0.2617(5) 0.8992(4) 0.1057(3) 0.0670(11) Uani d . 1 . . C
H3B 0.3027 0.9893 0.1164 0.080 Uiso calc R 1 . . H
C4 0.2244(3) 0.6900(3) 0.1152(3) 0.0488(8) Uani d . 1 A . C
C5 0.2520(3) 0.5717(3) 0.1520(3) 0.0465(8) Uani d . 1 . . C
C6 0.4681(3) 0.4682(3) 0.3227(3) 0.0492(8) Uani d . 1 A . C
H6A 0.4720 0.3865 0.3424 0.059 Uiso calc R 1 . . H
C7 0.5727(4) 0.5771(3) 0.3761(3) 0.0517(8) Uani d . 1 . . C
C8 0.7174(5) 0.7928(4) 0.4550(3) 0.0766(13) Uani d . 1 . . C
H8A 0.7598 0.8810 0.4770 0.092 Uiso calc R 1 A . H
C9 0.7611(4) 0.6960(5) 0.4914(3) 0.0720(12) Uani d . 1 A . C
H9A 0.8389 0.7095 0.5409 0.086 Uiso calc R 1 . . H
C10 0.6800(4) 0.5712(4) 0.4490(3) 0.0589(9) Uani d . 1 A . C
C11 0.7105(5) 0.4482(5) 0.4782(4) 0.0813(13) Uani d . 1 . . C
H11A 0.6423 0.3742 0.4399 0.122 Uiso calc R 1 A . H
H11B 0.7112 0.4426 0.5509 0.122 Uiso calc R 1 . . H
H11C 0.7977 0.4482 0.4626 0.122 Uiso calc R 1 . . H
C12 0.0558(5) -0.1095(4) 0.3753(3) 0.0768(12) Uani d . 1 A . C
H12A -0.0327 -0.1079 0.3772 0.092 Uiso calc R 1 . . H
C13 0.2389(7) -0.1689(6) 0.3942(5) 0.114(2) Uani d . 1 . . C
H13A 0.3015 -0.2158 0.4106 0.137 Uiso calc R 1 . . H
C14 0.1161(7) -0.2027(5) 0.4134(4) 0.1016(17) Uani d . 1 . . C
H14A 0.0764 -0.2749 0.4461 0.122 Uiso calc R 1 . . H
C15 0.1477(4) -0.0231(4) 0.3355(3) 0.0546(9) Uani d . 1 . . C
C17 -0.0695(3) 0.2736(3) 0.2118(3) 0.0501(8) Uani d . 1 . . C
H17A -0.0594 0.3524 0.1823 0.060 Uiso calc R 1 A . H
C18 -0.2004(3) 0.2162(3) 0.2359(3) 0.0524(8) Uani d . 1 A . C
C19 -0.4056(4) 0.0814(5) 0.2858(4) 0.0878(15) Uani d . 1 . . C
H19A -0.4727 0.0198 0.3105 0.105 Uiso calc R 1 . . H
C20 -0.4267(4) 0.1841(4) 0.2410(4) 0.0806(14) Uani d . 1 A . C
H20A -0.5103 0.2015 0.2309 0.097 Uiso calc R 1 . . H
C21 -0.3113(4) 0.2640(4) 0.2101(3) 0.0635(10) Uani d . 1 . . C
C22 -0.3061(5) 0.3865(5) 0.1630(4) 0.0984(17) Uani d . 1 A . C
H22A -0.2165 0.4243 0.1489 0.148 Uiso calc R 1 . . H
H22B -0.3281 0.4469 0.2097 0.148 Uiso calc R 1 . . H
H22C -0.3703 0.3687 0.0996 0.148 Uiso calc R 1 . . H
C23 0.4115(6) 0.1870(7) -0.0688(4) 0.121(2) Uani d . 1 . . C
H23A 0.4882 0.2002 -0.0144 0.181 Uiso d PR 0.923(4) A 1 H
H23B 0.3599 0.0962 -0.0777 0.181 Uiso d PR 0.923(4) A 1 H
H23C 0.4424 0.2114 -0.1320 0.181 Uiso d PR 0.923(4) A 1 H
H23D 0.4670 0.1599 -0.0140 0.181 Uiso d PR 0.077(4) A 2 H
H23E 0.3956 0.1279 -0.1301 0.181 Uiso d PR 0.077(4) A 2 H
H23F 0.4568 0.2742 -0.0824 0.181 Uiso d PR 0.077(4) A 2 H
C24 0.1827(6) 0.2371(6) -0.1477(4) 0.1080(18) Uani d . 1 . . C
H24A 0.1146 0.2817 -0.1444 0.162 Uiso calc PR 0.923(4) A 1 H
H24C 0.1418 0.1440 -0.1525 0.162 Uiso calc PR 0.923(4) A 1 H
H24D 0.2239 0.2588 -0.2074 0.162 Uiso calc PR 0.923(4) A 1 H
H24B 0.0933 0.2428 -0.1431 0.162 Uiso d PR 0.077(4) A 2 H
H24E 0.2392 0.3218 -0.1575 0.162 Uiso d PR 0.077(4) A 2 H
H24F 0.1780 0.1755 -0.2052 0.162 Uiso d PR 0.077(4) A 2 H
C16 0.1465(3) 0.0945(3) 0.2850(2) 0.0470(8) Uani d . 1 A . C

loop_
_atom_site_aniso_label
_atom_site_aniso_U_11
_atom_site_aniso_U_22
_atom_site_aniso_U_33
_atom_site_aniso_U_12
_atom_site_aniso_U_13
_atom_site_aniso_U_23
Zn1 0.0349(2) 0.0439(2) 0.0623(3) 0.00863(16) 0.00945(17) 0.00098(16)
S1 0.0620(6) 0.0520(5) 0.0608(6) 0.0036(4) 0.0060(4) 0.0031(4)
S2 0.0550(6) 0.0645(6) 0.1086(9) 0.0129(5) 0.0302(6) 0.0153(5)
S3A 0.0929(10) 0.0724(10) 0.0751(8) 0.0112(7) 0.0342(7) 0.0103(6)
S3B 0.096(14) 0.066(13) 0.24(3) 0.055(11) 0.077(17) 0.045(14)
O1 0.0463(14) 0.0487(13) 0.0697(16) 0.0072(11) -0.0072(12) 0.0048(11)
O2 0.0566(16) 0.0466(13) 0.0733(16) 0.0133(11) -0.0052(13) 0.0016(11)
O3 0.104(3) 0.0652(18) 0.0727(19) 0.0245(17) 0.0459(18) -0.0004(14)
O4 0.0387(13) 0.0571(14) 0.0733(16) 0.0200(11) 0.0132(11) 0.0127(11)
O5 0.083(2) 0.094(2) 0.121(3) 0.0560(18) 0.0441(19) 0.0512(19)
N1 0.0396(15) 0.0400(14) 0.0629(17) 0.0099(11) 0.0028(13) 0.0032(12)
N2 0.0320(14) 0.0464(15) 0.0631(17) 0.0104(11) 0.0051(12) 0.0052(12)
N3 0.0406(16) 0.0536(16) 0.0607(17) 0.0145(13) 0.0092(13) 0.0102(13)
N4 0.0330(14) 0.0515(15) 0.0604(17) 0.0127(12) 0.0082(12) 0.0077(12)
C1 0.054(2) 0.058(2) 0.065(2) 0.0122(17) -0.0013(18) 0.0076(16)
C2 0.078(3) 0.062(2) 0.075(3) 0.028(2) -0.002(2) 0.0101(19)
C3 0.076(3) 0.0440(19) 0.078(3) 0.0173(19) 0.004(2) 0.0069(17)
C4 0.0452(19) 0.0486(18) 0.0521(19) 0.0122(15) 0.0098(15) 0.0015(14)
C5 0.0386(18) 0.0474(17) 0.0543(19) 0.0122(14) 0.0111(15) 0.0037(14)
C6 0.0414(19) 0.0479(18) 0.061(2) 0.0167(14) 0.0095(16) 0.0061(14)
C7 0.0436(19) 0.059(2) 0.0520(19) 0.0118(15) 0.0100(15) 0.0058(15)
C8 0.079(3) 0.066(3) 0.065(3) -0.005(2) 0.002(2) -0.0024(19)
C9 0.049(2) 0.097(3) 0.054(2) 0.001(2) -0.0030(18) -0.001(2)
C10 0.048(2) 0.080(3) 0.0489(19) 0.0166(18) 0.0122(16) 0.0081(17)
C11 0.071(3) 0.095(3) 0.081(3) 0.037(3) -0.004(2) 0.016(2)
C12 0.064(3) 0.077(3) 0.093(3) 0.020(2) 0.019(2) 0.031(2)
C13 0.130(5) 0.122(5) 0.141(5) 0.087(4) 0.061(4) 0.080(4)
C14 0.108(4) 0.090(4) 0.125(4) 0.038(3) 0.041(4) 0.059(3)
C15 0.055(2) 0.061(2) 0.053(2) 0.0242(17) 0.0114(17) 0.0037(16)
C17 0.0377(18) 0.0536(19) 0.060(2) 0.0142(15) 0.0104(15) 0.0052(15)
C18 0.0381(18) 0.058(2) 0.061(2) 0.0149(15) 0.0099(15) -0.0048(15)
C19 0.050(3) 0.082(3) 0.135(4) 0.009(2) 0.043(3) 0.006(3)
C20 0.045(2) 0.074(3) 0.124(4) 0.018(2) 0.025(2) -0.020(3)
C21 0.042(2) 0.069(2) 0.082(3) 0.0203(18) 0.0156(18) -0.0089(19)
C22 0.074(3) 0.111(4) 0.132(5) 0.057(3) 0.022(3) 0.025(3)
C23 0.091(4) 0.196(7) 0.096(4) 0.071(4) 0.028(3) 0.011(4)
C24 0.092(4) 0.144(5) 0.096(4) 0.041(4) 0.019(3) 0.026(3)
C16 0.0437(19) 0.0506(18) 0.0458(17) 0.0138(15) 0.0060(14) 0.0011(13)

loop_
_atom_type_symbol
_atom_type_description
_atom_type_scat_dispersion_real
_atom_type_scat_dispersion_imag
_atom_type_scat_source
C C 0.0033 0.0016 'International Tables Vol C Tables 4.2.6.8 and 6.1.1.4'
H H 0.0000 0.0000 'International Tables Vol C Tables 4.2.6.8 and 6.1.1.4'
N N 0.0061 0.0033 'International Tables Vol C Tables 4.2.6.8 and 6.1.1.4'
O O 0.0106 0.0060 'International Tables Vol C Tables 4.2.6.8 and 6.1.1.4'
S S 0.1246 0.1234 'International Tables Vol C Tables 4.2.6.8 and 6.1.1.4'
Zn Zn 0.2839 1.4301 'International Tables Vol C Tables 4.2.6.8 and 6.1.1.4'

loop_
_geom_angle_atom_site_label_1
_geom_angle_atom_site_label_2
_geom_angle_atom_site_label_3
_geom_angle
_geom_angle_publ_flag
O3 Zn1 N4 115.33(12) yes
O3 Zn1 N2 118.01(13) yes
N4 Zn1 N2 126.66(12) yes
O3 Zn1 O4 89.96(12) yes
N4 Zn1 O4 78.15(10) yes
N2 Zn1 O4 101.19(10) yes
O3 Zn1 O1 96.51(12) yes
N4 Zn1 O1 96.89(11) yes
N2 Zn1 O1 77.84(10) yes
O4 Zn1 O1 173.12(10) yes
C8 S1 C7 91.4(2) yes
C19 S2 C18 90.8(2) ?
O3 S3A C24 105.7(3) ?
O3 S3A C23 104.2(3) ?
C24 S3A C23 96.8(3) ?
O3 S3A H23F 129.8 ?
C24 S3A H23F 102.3 ?
C23 S3A H23F 31.1 ?
O3 S3A H24E 132.5 ?
C24 S3A H24E 31.8 ?
C23 S3A H24E 102.0 ?
H23F S3A H24E 90.7 ?
O3 S3B C23 127(2) ?
O3 S3B C24 123.9(13) ?
C23 S3B C24 93.0(14) ?
O3 S3B H23B 136.9 ?
C23 S3B H23B 30.7 ?
C24 S3B H23B 98.0 ?
C5 O1 Zn1 110.0(2) ?
C3 O2 C4 105.9(3) ?
S3B O3 S3A 46.7(11) ?
S3B O3 Zn1 171.4(11) ?
S3A O3 Zn1 126.41(19) ?
C16 O4 Zn1 109.8(2) ?
C13 O5 C15 105.8(4) ?
C5 N1 N2 110.3(2) ?
C6 N2 N1 116.4(3) ?
C6 N2 Zn1 128.6(2) ?
N1 N2 Zn1 114.91(19) ?
C16 N3 N4 110.0(3) ?
C17 N4 N3 117.0(3) ?
C17 N4 Zn1 128.2(2) ?
N3 N4 Zn1 114.8(2) ?
C4 C1 C2 106.8(3) ?
C4 C1 H1B 126.6 ?
C2 C1 H1B 126.6 ?
C3 C2 C1 106.3(4) ?
C3 C2 H2A 126.8 ?
C1 C2 H2A 126.8 ?
C2 C3 O2 111.4(3) ?
C2 C3 H3B 124.3 ?
O2 C3 H3B 124.3 ?
C1 C4 O2 109.5(3) ?
C1 C4 C5 131.4(3) ?
O2 C4 C5 119.1(3) ?
O1 C5 N1 127.0(3) ?
O1 C5 C4 115.6(3) ?
N1 C5 C4 117.4(3) ?
N2 C6 C7 129.0(3) ?
N2 C6 H6A 115.5 ?
C7 C6 H6A 115.5 ?
C10 C7 C6 126.0(3) ?
C10 C7 S1 110.1(3) ?
C6 C7 S1 123.8(3) ?
C9 C8 S1 112.6(3) ?
C9 C8 H8A 123.7 ?
S1 C8 H8A 123.7 ?
C8 C9 C10 113.9(4) ?
C8 C9 H9A 123.0 ?
C10 C9 H9A 123.0 ?
C7 C10 C9 112.0(4) ?
C7 C10 C11 124.8(4) ?
C9 C10 C11 123.2(4) ?
C10 C11 H11A 109.5 ?
C10 C11 H11B 109.5 ?
H11A C11 H11B 109.5 ?
C10 C11 H11C 109.5 ?
H11A C11 H11C 109.5 ?
H11B C11 H11C 109.5 ?
C15 C12 C14 107.3(5) ?
C15 C12 H12A 126.4 ?
C14 C12 H12A 126.4 ?
C14 C13 O5 111.3(5) ?
C14 C13 H13A 124.4 ?
O5 C13 H13A 124.4 ?
C13 C14 C12 106.4(4) ?
C13 C14 H14A 126.8 ?
C12 C14 H14A 126.8 ?
C12 C15 O5 109.3(4) ?
C12 C15 C16 133.6(4) ?
O5 C15 C16 117.2(3) ?
N4 C17 C18 129.8(3) ?
N4 C17 H17A 115.1 ?
C18 C17 H17A 115.1 ?
C21 C18 C17 124.4(4) ?
C21 C18 S2 111.3(3) ?
C17 C18 S2 124.2(3) ?
C20 C19 S2 113.2(3) ?
C20 C19 H19A 123.4 ?
S2 C19 H19A 123.4 ?
C19 C20 C21 113.7(4) ?
C19 C20 H20A 123.1 ?
C21 C20 H20A 123.1 ?
C18 C21 C20 111.0(4) ?
C18 C21 C22 124.4(4) ?
C20 C21 C22 124.5(4) ?
C21 C22 H22A 109.5 ?
C21 C22 H22B 109.5 ?
H22A C22 H22B 109.5 ?
C21 C22 H22C 109.5 ?
H22A C22 H22C 109.5 ?
H22B C22 H22C 109.5 ?
S3A C23 S3B 35.4(6) ?
S3A C23 H23A 109.6 ?
S3B C23 H23A 114.9 ?
S3A C23 H23B 109.4 ?
S3B C23 H23B 75.1 ?
H23A C23 H23B 109.5 ?
S3A C23 H23C 109.4 ?
S3B C23 H23C 130.7 ?
H23A C23 H23C 109.5 ?
H23B C23 H23C 109.5 ?
S3A C23 H23D 118.7 ?
S3B C23 H23D 107.4 ?
H23A C23 H23D 25.7 ?
H23B C23 H23D 83.9 ?
H23C C23 H23D 122.0 ?
S3A C23 H23E 127.1 ?
S3B C23 H23E 111.1 ?
H23A C23 H23E 123.4 ?
H23B C23 H23E 54.1 ?
H23C C23 H23E 55.4 ?
H23D C23 H23E 109.5 ?
S3A C23 H23F 74.7 ?
S3B C23 H23F 110.0 ?
H23A C23 H23F 84.0 ?
H23B C23 H23F 162.5 ?
H23C C23 H23F 54.2 ?
H23D C23 H23F 109.5 ?
H23E C23 H23F 109.5 ?
S3A C24 S3B 35.3(7) ?
S3A C24 H24A 109.5 ?
S3B C24 H24A 116.6 ?
S3A C24 H24C 109.5 ?
S3B C24 H24C 74.8 ?
H24A C24 H24C 109.5 ?
S3A C24 H24D 109.5 ?
S3B C24 H24D 129.1 ?
H24A C24 H24D 109.5 ?
H24C C24 H24D 109.5 ?
S3A C24 H24B 117.7 ?
S3B C24 H24B 108.5 ?
H24A C24 H24B 25.0 ?
H24C C24 H24B 84.6 ?
H24D C24 H24B 122.4 ?
S3A C24 H24E 74.0 ?
S3B C24 H24E 109.0 ?
H24A C24 H24E 84.6 ?
H24C C24 H24E 162.4 ?
H24D C24 H24E 54.3 ?
H24B C24 H24E 109.5 ?
S3A C24 H24F 128.4 ?
S3B C24 H24F 110.9 ?
H24A C24 H24F 122.1 ?
H24C C24 H24F 54.4 ?
H24D C24 H24F 55.2 ?
H24B C24 H24F 109.5 ?
H24E C24 H24F 109.5 ?
O4 C16 N3 126.6(3) ?
O4 C16 C15 119.2(3) ?
N3 C16 C15 114.2(3) ?

loop_
_geom_bond_atom_site_label_1
_geom_bond_atom_site_label_2
_geom_bond_site_symmetry_2
_geom_bond_distance
_geom_bond_publ_flag
Zn1 O3 . 1.997(3) yes
Zn1 N4 . 2.022(3) yes
Zn1 N2 . 2.032(3) yes
Zn1 O4 . 2.038(2) yes
Zn1 O1 . 2.045(2) yes
S1 C8 . 1.693(4) yes
S1 C7 . 1.730(4) yes
S2 C19 . 1.699(5) yes
S2 C18 . 1.716(4) yes
S3A O3 . 1.500(3) ?
S3A C24 . 1.755(6) ?
S3A C23 . 1.788(6) ?
S3A H23F . 1.7921 ?
S3A H24E . 1.7527 ?
S3B O3 . 1.07(3) ?
S3B C23 . 1.81(2) ?
S3B C24 . 1.84(3) ?
S3B H23B . 1.8186 ?
O1 C5 . 1.271(4) yes
O2 C3 . 1.352(5) yes
O2 C4 . 1.362(4) yes
O4 C16 . 1.266(4) yes
O5 C13 . 1.346(6) yes
O5 C15 . 1.346(5) yes
N1 C5 . 1.306(4) yes
N1 N2 . 1.374(4) yes
N2 C6 . 1.283(4) yes
N3 C16 . 1.321(4) yes
N3 N4 . 1.370(4) yes
N4 C17 . 1.285(4) yes
C1 C4 . 1.335(5) ?
C1 C2 . 1.411(5) ?
C1 H1B . 0.9300 ?
C2 C3 . 1.311(6) ?
C2 H2A . 0.9300 ?
C3 H3B . 0.9300 ?
C4 C5 . 1.457(5) ?
C6 C7 . 1.419(5) ?
C6 H6A . 0.9300 ?
C7 C10 . 1.374(5) ?
C8 C9 . 1.319(7) ?
C8 H8A . 0.9300 ?
C9 C10 . 1.397(5) ?
C9 H9A . 0.9300 ?
C10 C11 . 1.485(6) ?
C11 H11A . 0.9600 ?
C11 H11B . 0.9600 ?
C11 H11C . 0.9600 ?
C12 C15 . 1.326(5) ?
C12 C14 . 1.387(7) ?
C12 H12A . 0.9300 ?
C13 C14 . 1.297(8) ?
C13 H13A . 0.9300 ?
C14 H14A . 0.9300 ?
C15 C16 . 1.451(5) ?
C17 C18 . 1.425(5) ?
C17 H17A . 0.9300 ?
C18 C21 . 1.387(5) ?
C19 C20 . 1.322(7) ?
C19 H19A . 0.9300 ?
C20 C21 . 1.399(6) ?
C20 H20A . 0.9300 ?
C21 C22 . 1.465(6) ?
C22 H22A . 0.9600 ?
C22 H22B . 0.9600 ?
C22 H22C . 0.9600 ?
C23 H23A . 0.9600 ?
C23 H23B . 0.9600 ?
C23 H23C . 0.9599 ?
C23 H23D . 0.9600 ?
C23 H23E . 0.9600 ?
C23 H23F . 0.9599 ?
C24 H24A . 0.9600 ?
C24 H24C . 0.9600 ?
C24 H24D . 0.9600 ?
C24 H24B . 0.9601 ?
C24 H24E . 0.9600 ?
C24 H24F . 0.9599 ?

loop_
_geom_hbond_atom_site_label_D
_geom_hbond_atom_site_label_H
_geom_hbond_atom_site_label_A
_geom_hbond_site_symmetry_A
_geom_hbond_distance_DH
_geom_hbond_distance_HA
_geom_hbond_distance_DA
_geom_hbond_angle_DHA
_geom_hbond_publ_flag
C1 H1B O1 2_565 0.93 2.50 3.385(5) 159 yes
C20 H20A O4 1_455 0.93 2.46 3.308(5) 152 yes

loop_
_geom_torsion_atom_site_label_1
_geom_torsion_atom_site_label_2
_geom_torsion_atom_site_label_3
_geom_torsion_atom_site_label_4
_geom_torsion
O3 Zn1 O1 C5 -119.2(2)
N4 Zn1 O1 C5 124.2(2)
N2 Zn1 O1 C5 -1.9(2)
O4 Zn1 O1 C5 80.7(8)
C23 S3B O3 S3A 64.2(16)
C24 S3B O3 S3A -61.3(13)
C23 S3B O3 Zn1 104(9)
C24 S3B O3 Zn1 -22(11)
C24 S3A O3 S3B 52.5(17)
C23 S3A O3 S3B -49.0(17)
C24 S3A O3 Zn1 -120.7(3)
C23 S3A O3 Zn1 137.8(3)
N4 Zn1 O3 S3B 105(9)
N2 Zn1 O3 S3B -76(9)
O4 Zn1 O3 S3B -178(9)
O1 Zn1 O3 S3B 4(9)
N4 Zn1 O3 S3A 139.8(3)
N2 Zn1 O3 S3A -40.7(3)
O4 Zn1 O3 S3A -143.4(3)
O1 Zn1 O3 S3A 39.0(3)
O3 Zn1 O4 C16 -109.3(2)
N4 Zn1 O4 C16 6.6(2)
N2 Zn1 O4 C16 132.1(2)
O1 Zn1 O4 C16 50.9(8)
C5 N1 N2 C6 -177.7(3)
C5 N1 N2 Zn1 -1.1(4)
O3 Zn1 N2 C6 -91.3(3)
N4 Zn1 N2 C6 88.1(3)
O4 Zn1 N2 C6 4.7(3)
O1 Zn1 N2 C6 177.7(3)
O3 Zn1 N2 N1 92.6(2)
N4 Zn1 N2 N1 -87.9(2)
O4 Zn1 N2 N1 -171.4(2)
O1 Zn1 N2 N1 1.7(2)
C16 N3 N4 C17 -176.2(3)
C16 N3 N4 Zn1 6.4(3)
O3 Zn1 N4 C17 -100.0(3)
N2 Zn1 N4 C17 80.5(3)
O4 Zn1 N4 C17 175.7(3)
O1 Zn1 N4 C17 0.5(3)
O3 Zn1 N4 N3 77.0(2)
N2 Zn1 N4 N3 -102.5(2)
O4 Zn1 N4 N3 -7.3(2)
O1 Zn1 N4 N3 177.6(2)
C4 C1 C2 C3 -0.1(5)
C1 C2 C3 O2 0.1(6)
C4 O2 C3 C2 0.0(5)
C2 C1 C4 O2 0.1(5)
C2 C1 C4 C5 178.7(4)
C3 O2 C4 C1 0.0(4)
C3 O2 C4 C5 -178.8(3)
Zn1 O1 C5 N1 2.1(5)
Zn1 O1 C5 C4 -176.9(2)
N2 N1 C5 O1 -0.7(5)
N2 N1 C5 C4 178.3(3)
C1 C4 C5 O1 4.4(6)
O2 C4 C5 O1 -177.1(3)
C1 C4 C5 N1 -174.7(4)
O2 C4 C5 N1 3.8(5)
N1 N2 C6 C7 -1.6(6)
Zn1 N2 C6 C7 -177.6(3)
N2 C6 C7 C10 -176.6(4)
N2 C6 C7 S1 7.7(6)
C8 S1 C7 C10 -0.3(3)
C8 S1 C7 C6 176.0(3)
C7 S1 C8 C9 1.0(4)
S1 C8 C9 C10 -1.5(5)
C6 C7 C10 C9 -176.6(4)
S1 C7 C10 C9 -0.5(4)
C6 C7 C10 C11 5.1(7)
S1 C7 C10 C11 -178.7(3)
C8 C9 C10 C7 1.3(5)
C8 C9 C10 C11 179.6(4)
C15 O5 C13 C14 -1.5(7)
O5 C13 C14 C12 1.3(8)
C15 C12 C14 C13 -0.5(7)
C14 C12 C15 O5 -0.3(5)
C14 C12 C15 C16 179.9(4)
C13 O5 C15 C12 1.1(5)
C13 O5 C15 C16 -179.1(4)
N3 N4 C17 C18 -2.4(5)
Zn1 N4 C17 C18 174.6(3)
N4 C17 C18 C21 -174.2(4)
N4 C17 C18 S2 1.9(5)
C19 S2 C18 C21 -1.3(3)
C19 S2 C18 C17 -177.8(3)
C18 S2 C19 C20 0.8(4)
S2 C19 C20 C21 -0.1(6)
C17 C18 C21 C20 178.0(3)
S2 C18 C21 C20 1.4(4)
C17 C18 C21 C22 -5.7(6)
S2 C18 C21 C22 177.7(4)
C19 C20 C21 C18 -0.8(6)
C19 C20 C21 C22 -177.1(5)
O3 S3A C23 S3B 34.2(19)
C24 S3A C23 S3B -73.9(19)
O3 S3B C23 S3A -71.9(18)
C24 S3B C23 S3A 65.5(11)
O3 S3A C24 S3B -35.7(12)
C23 S3A C24 S3B 71.2(12)
O3 S3B C24 S3A 71(2)
C23 S3B C24 S3A -68.3(10)
Zn1 O4 C16 N3 -5.8(4)
Zn1 O4 C16 C15 174.8(2)
N4 N3 C16 O4 -0.2(5)
N4 N3 C16 C15 179.2(3)
C12 C15 C16 O4 176.4(4)
O5 C15 C16 O4 -3.4(5)
C12 C15 C16 N3 -3.1(6)
O5 C15 C16 N3 177.1(3)
